data_7711415
loop_
_publ_author_name
'Zhu, Xiancui'
'He, Jinqiang'
'Yang, Yuanqing'
'Zhou, Shuangliu'
'Wei, Yun'
'Wang, Shaowu'

_publ_section_title
;
 Synthesis of rare-earth metal complexes with a morpholine-functionalized
 \b-diketiminato ligand and their catalytic activities towards C-O and C-N
 bond formation.
;
_journal_issue 35
_journal_name_full 'Dalton transactions (Cambridge, England : 2003)'
_journal_page_first 13227
_journal_page_last 13235
_journal_paper_doi 10.1039/d2dt02053j
_journal_volume 51
_journal_year 2022
_chemical_formula_moiety 'C31 H52 Cl3 Li N3 O3 Yb'
_chemical_formula_sum 'C31 H52 Cl3 Li N3 O3 Yb'
_chemical_formula_weight 801.08
_space_group_crystal_system triclinic
_space_group_IT_number 2
_space_group_name_Hall '-P 1'
_space_group_name_H-M_alt 'P -1'
_atom_sites_solution_hydrogens geom
_atom_sites_solution_primary iterative
_audit_block_doi 10.5517/ccdc.csd.cc2c79pm
_audit_creation_date 2021-08-10
_audit_creation_method
;
Olex2 1.2
(compiled 2018.05.29 svn.r3508 for OlexSys, GUI svn.r5506)
;
_audit_update_record
;
2022-06-25 deposited with the CCDC.	2022-08-23 downloaded from the CCDC.
;
_cell_angle_alpha 103.943(5)
_cell_angle_beta 94.042(6)
_cell_angle_gamma 116.603(5)
_cell_formula_units_Z 2
_cell_length_a 10.9753(17)
_cell_length_b 11.5275(16)
_cell_length_c 17.147(3)
_cell_measurement_reflns_used 9887
_cell_measurement_temperature 300
_cell_measurement_theta_max 27.457
_cell_measurement_theta_min 2.929
_cell_volume 1842.4(5)
_computing_cell_refinement 'SAINT v8.37A (Bruker, 2015)'
_computing_data_collection 'SAINT v8.37A (Bruker, 2015)'
_computing_data_reduction 'SAINT v8.37A (Bruker, 2015)'
_computing_molecular_graphics 'Olex2 (Dolomanov et al., 2009)'
_computing_publication_material 'Olex2 (Dolomanov et al., 2009)'
_computing_structure_refinement 'ShelXL (Sheldrick, 2015)'
_computing_structure_solution 'olex2.solve (Bourhis et al., 2015)'
_diffrn_ambient_temperature 300.0
_diffrn_measured_fraction_theta_full 0.973
_diffrn_measured_fraction_theta_max 0.935
_diffrn_measurement_device_type 'Bruker APEX-II CCD'
_diffrn_measurement_method '\f and \w scans'
_diffrn_radiation_type MoK\a
_diffrn_radiation_wavelength 0.71073
_diffrn_reflns_av_R_equivalents 0.0381
_diffrn_reflns_av_unetI/netI 0.0420
_diffrn_reflns_Laue_measured_fraction_full 0.973
_diffrn_reflns_Laue_measured_fraction_max 0.935
_diffrn_reflns_limit_h_max 14
_diffrn_reflns_limit_h_min -12
_diffrn_reflns_limit_k_max 14
_diffrn_reflns_limit_k_min -13
_diffrn_reflns_limit_l_max 22
_diffrn_reflns_limit_l_min -22
_diffrn_reflns_number 23047
_diffrn_reflns_point_group_measured_fraction_full 0.973
_diffrn_reflns_point_group_measured_fraction_max 0.935
_diffrn_reflns_theta_full 25.242
_diffrn_reflns_theta_max 27.484
_diffrn_reflns_theta_min 3.138
_diffrn_standards_number 0
_exptl_absorpt_coefficient_mu 2.788
_exptl_absorpt_correction_T_max 0.7456
_exptl_absorpt_correction_T_min 0.3670
_exptl_absorpt_correction_type multi-scan
_exptl_absorpt_process_details
'SADABS-2014/5 (Bruker,2014/5) was used for absorption correction. wR2(int) was 0.0982 before and 0.0485 after correction. The Ratio of minimum to maximum transmission is 0.4922. The \l/2 correction factor is Not present.'
_exptl_crystal_colour 'clear reddish red'
_exptl_crystal_colour_lustre clear
_exptl_crystal_colour_modifier reddish
_exptl_crystal_colour_primary red
_exptl_crystal_density_diffrn 1.444
_exptl_crystal_description block
_exptl_crystal_F_000 814
_exptl_crystal_size_max 0.22
_exptl_crystal_size_mid 0.21
_exptl_crystal_size_min 0.2
_refine_diff_density_max 1.351
_refine_diff_density_min -1.181
_refine_diff_density_rms 0.111
_refine_ls_extinction_method none
_refine_ls_goodness_of_fit_ref 1.076
_refine_ls_hydrogen_treatment constr
_refine_ls_matrix_type full
_refine_ls_number_parameters 422
_refine_ls_number_reflns 7900
_refine_ls_number_restraints 192
_refine_ls_restrained_S_all 1.078
_refine_ls_R_factor_all 0.0543
_refine_ls_R_factor_gt 0.0373
_refine_ls_shift/su_max 0.002
_refine_ls_shift/su_mean 0.000
_refine_ls_structure_factor_coef Fsqd
_refine_ls_weighting_details 'w=1/[\s^2^(Fo^2^)+(0.0239P)^2^+3.7886P] where P=(Fo^2^+2Fc^2^)/3'
_refine_ls_weighting_scheme calc
_refine_ls_wR_factor_gt 0.0741
_refine_ls_wR_factor_ref 0.0826
_reflns_Friedel_coverage 0.000
_reflns_number_gt 6572
_reflns_number_total 7900
_reflns_threshold_expression 'I > 2\s(I)'
_cod_data_source_file d2dt02053j2.cif
_cod_data_source_block 1Yb
_cod_original_cell_volume 1842.3(5)
_cod_database_code 7711415
_shelx_shelxl_version_number 2018/3
_shelx_space_group_comment
;
The symmetry employed for this shelxl refinement is uniquely defined
by the following loop, which should always be used as a source of
symmetry information in preference to the above space-group names.
They are only intended as comments.
;
_shelx_estimated_absorpt_t_max 0.606
_shelx_estimated_absorpt_t_min 0.579
_olex2_refinement_description
;
1. Fixed Uiso
 At 1.2 times of:
  All C(H) groups, All C(H,H) groups
 At 1.5 times of:
  All C(H,H,H) groups
2. Restrained distances
 C27A-C26A = C26A-C25A
 1.54 with sigma of 0.02
 C26A-C25A = C25A-C24A
 1.54 with sigma of 0.02
 C27A-O2 = O2-C24A
 1.43 with sigma of 0.02
 C24-O2 = O2-C27
 1.43 with sigma of 0.02
 C24-C25 = C25-C26
 1.54 with sigma of 0.02
 C27-C26 = C26-C25
 1.54 with sigma of 0.02
 C27A-C25A
 2.515 with sigma of 0.04
 C26A-C24A
 2.515 with sigma of 0.04
 C27A-C24A
 2.336 with sigma of 0.04
 C24-C27
 2.336 with sigma of 0.04
 C24-C26
 2.515 with sigma of 0.04
 C27-C25
 2.515 with sigma of 0.04
3. Uiso/Uaniso restraints and constraints
O2 \\sim C24 \\sim C25 \\sim C26 \\sim C27 \\sim C27A \\sim C26A \\sim C25A
\\sim C24A: within 2A with sigma of 0.01 and sigma for terminal atoms of 0.02
4. Rigid body (RIGU) restrains
 O2, C24, C25, C26, C27
 with sigma for 1-2 distances of 0.001 and sigma for 1-3 distances of 0.002
 O2, C27A, C26A, C25A, C24A
 with sigma for 1-2 distances of 0.001 and sigma for 1-3 distances of 0.002
5. Others
 Sof(C27A)=Sof(H27C)=Sof(H27D)=Sof(C26A)=Sof(H26C)=Sof(H26D)=Sof(C25A)=
 Sof(H25C)=Sof(H25D)=Sof(C24A)=Sof(H24C)=Sof(H24D)=1-FVAR(1)
 Sof(C24)=Sof(H24A)=Sof(H24B)=Sof(C25)=Sof(H25A)=Sof(H25B)=Sof(C26)=Sof(H26A)=
 Sof(H26B)=Sof(C27)=Sof(H27A)=Sof(H27B)=FVAR(1)
6.a Ternary CH refined with riding coordinates:
 C3(H3), C10(H10)
6.b Secondary CH2 refined with riding coordinates:
 C18(H18A,H18B), C19(H19A,H19B), C20(H20A,H20B), C21(H21A,H21B), C22(H22A,
 H22B), C23(H23A,H23B), C24(H24A,H24B), C25(H25A,H25B), C26(H26A,H26B),
 C27(H27A,H27B), C28(H28A,H28B), C29(H29A,H29B), C30(H30A,H30B), C31(H31A,H31B),
  C27A(H27C,H27D), C26A(H26C,H26D), C25A(H25C,H25D), C24A(H24C,H24D)
6.c Aromatic/amide H refined with riding coordinates:
 C5(H5), C6(H6), C7(H7), C15(H15)
6.d Idealised Me refined as rotating group:
 C1(H1A,H1B,H1C), C2(H2A,H2B,H2C), C11(H11A,H11B,H11C), C12(H12A,H12B,H12C),
 C13(H13A,H13B,H13C), C17(H17A,H17B,H17C)
;
_olex2_submission_special_instructions 'No special instructions were received'

loop_
_space_group_symop_operation_xyz
'x, y, z'
'-x, -y, -z'

loop_
_atom_site_label
_atom_site_type_symbol
_atom_site_fract_x
_atom_site_fract_y
_atom_site_fract_z
_atom_site_U_iso_or_equiv
_atom_site_adp_type
_atom_site_occupancy
_atom_site_site_symmetry_order
_atom_site_calc_flag
_atom_site_refinement_flags_posn
_atom_site_refinement_flags_adp
_atom_site_refinement_flags_occupancy
_atom_site_disorder_assembly
_atom_site_disorder_group
Yb1 Yb 0.65044(2) 0.50615(2) 0.77522(2) 0.03798(7) Uani 1 1 d . . . . .
Cl3 Cl 0.46572(16) 0.57200(15) 0.72551(8) 0.0619(4) Uani 1 1 d . . . . .
Cl2 Cl 0.48850(14) 0.42683(13) 0.87672(8) 0.0543(3) Uani 1 1 d . . . . .
Cl1 Cl 0.82416(14) 0.45783(13) 0.84781(8) 0.0586(3) Uani 1 1 d . . . . .
O2 O 0.1568(5) 0.3470(5) 0.7796(4) 0.1032(15) Uani 1 1 d D U . . .
O3 O 0.3203(5) 0.6384(5) 0.8955(3) 0.0814(13) Uani 1 1 d . . . . .
O1 O 0.8199(5) 0.8434(4) 1.0357(2) 0.0894(15) Uani 1 1 d . . . . .
N1 N 0.5795(4) 0.3244(3) 0.6578(2) 0.0348(8) Uani 1 1 d . . . . .
N2 N 0.8144(4) 0.6147(3) 0.7053(2) 0.0467(10) Uani 1 1 d . . . . .
N3 N 0.7829(5) 0.7623(4) 0.8586(2) 0.0539(11) Uani 1 1 d . . . . .
C9 C 0.4374(5) 0.2124(4) 0.6344(2) 0.0385(10) Uani 1 1 d . . . . .
C4 C 0.3431(5) 0.2067(4) 0.5716(3) 0.0453(11) Uani 1 1 d . . . . .
C5 C 0.2119(5) 0.0929(5) 0.5450(3) 0.0609(15) Uani 1 1 d . . . . .
H5 H 0.149084 0.087230 0.503047 0.073 Uiso 1 1 calc R . . . .
C6 C 0.1728(6) -0.0110(5) 0.5790(4) 0.0671(16) Uani 1 1 d . . . . .
H6 H 0.085527 -0.087629 0.558953 0.080 Uiso 1 1 calc R . . . .
C7 C 0.2629(6) -0.0014(5) 0.6426(3) 0.0614(15) Uani 1 1 d . . . . .
H7 H 0.234084 -0.070699 0.666974 0.074 Uiso 1 1 calc R . . . .
C8 C 0.3969(5) 0.1094(4) 0.6721(3) 0.0456(11) Uani 1 1 d . . . . .
C3 C 0.3799(6) 0.3158(5) 0.5290(3) 0.0587(15) Uani 1 1 d . . . . .
H3 H 0.467035 0.395100 0.561746 0.070 Uiso 1 1 calc R . . . .
C1 C 0.4061(9) 0.2683(8) 0.4429(4) 0.101(3) Uani 1 1 d . . . . .
H1A H 0.486870 0.256000 0.447921 0.152 Uiso 1 1 calc GR . . . .
H1B H 0.420969 0.335685 0.415611 0.152 Uiso 1 1 calc GR . . . .
H1C H 0.326666 0.183508 0.411505 0.152 Uiso 1 1 calc GR . . . .
C2 C 0.2712(7) 0.3623(7) 0.5234(4) 0.089(2) Uani 1 1 d . . . . .
H2A H 0.185418 0.287797 0.489377 0.133 Uiso 1 1 calc GR . . . .
H2B H 0.303036 0.435903 0.499995 0.133 Uiso 1 1 calc GR . . . .
H2C H 0.256365 0.392688 0.577392 0.133 Uiso 1 1 calc GR . . . .
C10 C 0.4903(6) 0.1096(5) 0.7416(3) 0.0616(15) Uani 1 1 d . . . . .
H10 H 0.572455 0.200069 0.761699 0.074 Uiso 1 1 calc R . . . .
C11 C 0.5401(9) 0.0051(9) 0.7123(5) 0.111(3) Uani 1 1 d . . . . .
H11A H 0.461027 -0.084232 0.690448 0.167 Uiso 1 1 calc GR . . . .
H11B H 0.598382 0.007275 0.757628 0.167 Uiso 1 1 calc GR . . . .
H11C H 0.592019 0.026693 0.670305 0.167 Uiso 1 1 calc GR . . . .
C12 C 0.4201(8) 0.0813(6) 0.8133(4) 0.088(2) Uani 1 1 d . . . . .
H12A H 0.385176 0.144030 0.831003 0.132 Uiso 1 1 calc GR . . . .
H12B H 0.486526 0.092312 0.857791 0.132 Uiso 1 1 calc GR . . . .
H12C H 0.344441 -0.010260 0.796299 0.132 Uiso 1 1 calc GR . . . .
C13 C 0.6271(6) 0.1737(5) 0.5486(4) 0.0701(17) Uani 1 1 d . . . . .
H13A H 0.655552 0.121057 0.573417 0.105 Uiso 1 1 calc GR . . . .
H13B H 0.672458 0.189896 0.503535 0.105 Uiso 1 1 calc GR . . . .
H13C H 0.527993 0.124563 0.528968 0.105 Uiso 1 1 calc GR . . . .
C14 C 0.6671(5) 0.3095(4) 0.6121(3) 0.0453(11) Uani 1 1 d . . . . .
C15 C 0.8025(5) 0.4120(5) 0.6162(3) 0.0500(12) Uani 1 1 d . . . . .
H15 H 0.856934 0.381446 0.587821 0.060 Uiso 1 1 calc R . . . .
C16 C 0.8687(5) 0.5526(5) 0.6562(3) 0.0488(12) Uani 1 1 d . . . . .
C17 C 1.0097(6) 0.6329(6) 0.6362(4) 0.0692(16) Uani 1 1 d . . . . .
H17A H 1.004391 0.692497 0.607031 0.104 Uiso 1 1 calc GR . . . .
H17B H 1.035261 0.571069 0.602669 0.104 Uiso 1 1 calc GR . . . .
H17C H 1.078449 0.685948 0.686193 0.104 Uiso 1 1 calc GR . . . .
C18 C 0.8919(7) 0.7644(5) 0.7355(3) 0.0688(18) Uani 1 1 d . . . . .
H18A H 0.903614 0.800300 0.689211 0.083 Uiso 1 1 calc R . . . .
H18B H 0.983634 0.793873 0.766316 0.083 Uiso 1 1 calc R . . . .
C19 C 0.8152(8) 0.8194(5) 0.7896(4) 0.0766(19) Uani 1 1 d . . . . .
H19A H 0.871242 0.917661 0.811560 0.092 Uiso 1 1 calc R . . . .
H19B H 0.728910 0.799603 0.756417 0.092 Uiso 1 1 calc R . . . .
C20 C 0.9135(6) 0.8018(5) 0.9152(4) 0.0697(17) Uani 1 1 d . . . . .
H20A H 0.958626 0.751848 0.889026 0.084 Uiso 1 1 calc R . . . .
H20B H 0.976296 0.898220 0.926113 0.084 Uiso 1 1 calc R . . . .
C21 C 0.8863(8) 0.7735(7) 0.9939(4) 0.086(2) Uani 1 1 d . . . . .
H21A H 0.827935 0.676301 0.983088 0.103 Uiso 1 1 calc R . . . .
H21B H 0.973821 0.800553 1.028881 0.103 Uiso 1 1 calc R . . . .
C22 C 0.6903(7) 0.7973(7) 0.9854(4) 0.081(2) Uani 1 1 d . . . . .
H22A H 0.642096 0.842233 1.013513 0.098 Uiso 1 1 calc R . . . .
H22B H 0.633879 0.700086 0.975498 0.098 Uiso 1 1 calc R . . . .
C23 C 0.7072(7) 0.8259(6) 0.9047(4) 0.0753(18) Uani 1 1 d . . . . .
H23A H 0.616001 0.791750 0.871457 0.090 Uiso 1 1 calc R . . . .
H23B H 0.757794 0.923696 0.914639 0.090 Uiso 1 1 calc R . . . .
C24 C 0.1294(12) 0.2089(10) 0.7557(9) 0.103(3) Uani 0.688(11) 1 d D U P A 1
H24A H 0.146321 0.182430 0.803230 0.124 Uiso 0.688(11) 1 calc R . P A 1
H24B H 0.187348 0.195529 0.718134 0.124 Uiso 0.688(11) 1 calc R . P A 1
C25 C -0.0226(11) 0.1283(11) 0.7141(9) 0.115(3) Uani 0.688(11) 1 d D U P A 1
H25A H -0.042973 0.043338 0.673927 0.138 Uiso 0.688(11) 1 calc R . P A 1
H25B H -0.082116 0.109170 0.753642 0.138 Uiso 0.688(11) 1 calc R . P A 1
C26 C -0.0379(16) 0.2206(12) 0.6754(9) 0.128(3) Uani 0.688(11) 1 d D U P A 1
H26A H -0.134524 0.199575 0.663677 0.153 Uiso 0.688(11) 1 calc R . P A 1
H26B H -0.003939 0.216035 0.624561 0.153 Uiso 0.688(11) 1 calc R . P A 1
C27 C 0.0538(13) 0.3659(12) 0.7408(10) 0.122(3) Uani 0.688(11) 1 d D U P A 1
H27A H 0.093090 0.436670 0.714663 0.147 Uiso 0.688(11) 1 calc R . P A 1
H27B H 0.000614 0.388041 0.778963 0.147 Uiso 0.688(11) 1 calc R . P A 1
C28 C 0.2709(9) 0.6243(8) 0.9694(4) 0.093(2) Uani 1 1 d . . . . .
H28A H 0.345430 0.641855 1.012096 0.111 Uiso 1 1 calc R . . . .
H28B H 0.195735 0.532635 0.960007 0.111 Uiso 1 1 calc R . . . .
C29 C 0.2211(10) 0.7240(9) 0.9941(5) 0.110(3) Uani 1 1 d . . . . .
H29A H 0.258245 0.775736 1.051801 0.132 Uiso 1 1 calc R . . . .
H29B H 0.120248 0.679175 0.984386 0.132 Uiso 1 1 calc R . . . .
C30 C 0.2736(12) 0.8131(10) 0.9420(7) 0.139(4) Uani 1 1 d . . . . .
H30A H 0.205346 0.838954 0.925440 0.167 Uiso 1 1 calc R . . . .
H30B H 0.358986 0.895212 0.971814 0.167 Uiso 1 1 calc R . . . .
C31 C 0.2985(12) 0.7392(9) 0.8724(6) 0.127(4) Uani 1 1 d . . . . .
H31A H 0.379953 0.799238 0.855576 0.152 Uiso 1 1 calc R . . . .
H31B H 0.219174 0.696676 0.827099 0.152 Uiso 1 1 calc R . . . .
Li1 Li 0.3381(11) 0.4959(10) 0.8243(7) 0.069(3) Uani 1 1 d . . . . .
C27A C 0.085(2) 0.218(2) 0.793(2) 0.117(3) Uani 0.312(11) 1 d D U P A 2
H27C H 0.119483 0.223140 0.848045 0.140 Uiso 0.312(11) 1 calc R . P A 2
H27D H 0.095620 0.149412 0.753650 0.140 Uiso 0.312(11) 1 calc R . P A 2
C26A C -0.066(2) 0.186(3) 0.7824(19) 0.123(4) Uani 0.312(11) 1 d D U P A 2
H26C H -0.126674 0.089792 0.773917 0.148 Uiso 0.312(11) 1 calc R . P A 2
H26D H -0.081675 0.238879 0.829832 0.148 Uiso 0.312(11) 1 calc R . P A 2
C25A C -0.088(2) 0.224(3) 0.709(2) 0.123(4) Uani 0.312(11) 1 d D U P A 2
H25C H -0.147999 0.266222 0.714379 0.148 Uiso 0.312(11) 1 calc R . P A 2
H25D H -0.130072 0.145416 0.659888 0.148 Uiso 0.312(11) 1 calc R . P A 2
C24A C 0.065(2) 0.330(3) 0.7042(16) 0.117(4) Uani 0.312(11) 1 d D U P A 2
H24C H 0.091379 0.295196 0.654875 0.141 Uiso 0.312(11) 1 calc R . P A 2
H24D H 0.069823 0.416668 0.704413 0.141 Uiso 0.312(11) 1 calc R . P A 2

loop_
_atom_site_aniso_label
_atom_site_aniso_U_11
_atom_site_aniso_U_22
_atom_site_aniso_U_33
_atom_site_aniso_U_23
_atom_site_aniso_U_13
_atom_site_aniso_U_12
Yb1 0.04285(12) 0.02747(9) 0.03222(10) 0.00579(7) 0.00333(7) 0.00966(8)
Cl3 0.0765(10) 0.0747(9) 0.0499(7) 0.0250(6) 0.0122(7) 0.0461(8)
Cl2 0.0606(8) 0.0561(7) 0.0513(7) 0.0260(6) 0.0192(6) 0.0262(6)
Cl1 0.0567(8) 0.0567(7) 0.0564(7) 0.0160(6) -0.0033(6) 0.0251(6)
O2 0.071(3) 0.085(3) 0.143(4) 0.025(3) 0.003(3) 0.037(2)
O3 0.125(4) 0.090(3) 0.076(3) 0.042(2) 0.044(3) 0.078(3)
O1 0.109(4) 0.064(3) 0.051(2) -0.009(2) 0.005(2) 0.020(3)
N1 0.0324(19) 0.0247(15) 0.0319(17) 0.0038(13) 0.0040(15) 0.0036(14)
N2 0.046(2) 0.0267(17) 0.050(2) 0.0140(16) 0.0089(19) 0.0016(17)
N3 0.071(3) 0.0339(19) 0.043(2) 0.0036(17) 0.012(2) 0.018(2)
C9 0.039(2) 0.029(2) 0.031(2) 0.0047(16) 0.0067(18) 0.0051(18)
C4 0.040(3) 0.037(2) 0.041(2) 0.0091(19) 0.002(2) 0.006(2)
C5 0.043(3) 0.056(3) 0.059(3) 0.018(3) -0.007(2) 0.006(2)
C6 0.040(3) 0.049(3) 0.079(4) 0.020(3) -0.004(3) -0.005(2)
C7 0.055(3) 0.039(3) 0.068(3) 0.023(2) 0.007(3) 0.001(2)
C8 0.048(3) 0.030(2) 0.041(2) 0.0089(18) 0.003(2) 0.006(2)
C3 0.060(3) 0.044(3) 0.048(3) 0.017(2) -0.007(2) 0.005(2)
C1 0.140(7) 0.100(5) 0.057(4) 0.039(4) 0.030(4) 0.043(5)
C2 0.084(5) 0.076(4) 0.093(5) 0.034(4) -0.020(4) 0.029(4)
C10 0.065(4) 0.039(3) 0.059(3) 0.018(2) -0.008(3) 0.009(2)
C11 0.120(7) 0.135(7) 0.110(6) 0.048(6) 0.010(5) 0.083(6)
C12 0.140(7) 0.066(4) 0.059(4) 0.032(3) 0.016(4) 0.045(4)
C13 0.063(4) 0.043(3) 0.073(4) -0.007(3) 0.022(3) 0.010(3)
C14 0.047(3) 0.031(2) 0.041(2) 0.0035(18) 0.005(2) 0.009(2)
C15 0.040(3) 0.042(2) 0.057(3) 0.010(2) 0.017(2) 0.013(2)
C16 0.045(3) 0.038(2) 0.044(3) 0.014(2) 0.005(2) 0.004(2)
C17 0.050(3) 0.058(3) 0.080(4) 0.022(3) 0.024(3) 0.008(3)
C18 0.087(4) 0.030(2) 0.060(3) 0.014(2) 0.023(3) 0.002(3)
C19 0.116(6) 0.032(3) 0.069(4) 0.015(3) 0.023(4) 0.025(3)
C20 0.066(4) 0.041(3) 0.067(4) -0.007(3) 0.001(3) 0.009(3)
C21 0.095(5) 0.067(4) 0.056(4) -0.004(3) -0.014(3) 0.021(4)
C22 0.089(5) 0.064(4) 0.064(4) -0.004(3) 0.021(4) 0.025(4)
C23 0.098(5) 0.047(3) 0.067(4) 0.001(3) 0.012(3) 0.032(3)
C24 0.076(4) 0.086(3) 0.142(6) 0.027(4) 0.007(4) 0.040(3)
C25 0.079(4) 0.087(4) 0.154(6) 0.026(4) -0.002(4) 0.030(3)
C26 0.089(5) 0.099(4) 0.166(6) 0.031(4) -0.016(4) 0.032(4)
C27 0.084(4) 0.095(4) 0.174(6) 0.025(4) -0.009(4) 0.045(4)
C28 0.131(7) 0.117(6) 0.078(4) 0.052(4) 0.047(5) 0.085(6)
C29 0.135(8) 0.125(7) 0.095(6) 0.028(5) 0.037(5) 0.083(6)
C30 0.164(10) 0.107(7) 0.204(11) 0.078(8) 0.092(9) 0.091(7)
C31 0.229(12) 0.129(7) 0.108(6) 0.069(6) 0.064(7) 0.136(8)
Li1 0.067(6) 0.067(6) 0.081(7) 0.026(5) 0.019(5) 0.036(5)
C27A 0.085(5) 0.091(4) 0.153(6) 0.032(4) 0.000(5) 0.031(4)
C26A 0.084(5) 0.093(6) 0.164(7) 0.026(5) -0.001(5) 0.029(5)
C25A 0.083(5) 0.097(5) 0.163(6) 0.023(5) -0.004(5) 0.033(4)
C24A 0.081(5) 0.096(5) 0.155(6) 0.029(5) -0.008(4) 0.035(5)

loop_
_atom_type_symbol
_atom_type_description
_atom_type_scat_dispersion_real
_atom_type_scat_dispersion_imag
_atom_type_scat_source
C C 0.0033 0.0016 'International Tables Vol C Tables 4.2.6.8 and 6.1.1.4'
H H 0.0000 0.0000 'International Tables Vol C Tables 4.2.6.8 and 6.1.1.4'
Cl Cl 0.1484 0.1585 'International Tables Vol C Tables 4.2.6.8 and 6.1.1.4'
Li Li -0.0003 0.0001 'International Tables Vol C Tables 4.2.6.8 and 6.1.1.4'
N N 0.0061 0.0033 'International Tables Vol C Tables 4.2.6.8 and 6.1.1.4'
O O 0.0106 0.0060 'International Tables Vol C Tables 4.2.6.8 and 6.1.1.4'
Yb Yb -0.3850 5.5486 'International Tables Vol C Tables 4.2.6.8 and 6.1.1.4'

loop_
_citation_id
_citation_doi
_citation_year
1 10.1039/D2DT02053J 2022

loop_
_geom_angle_atom_site_label_1
_geom_angle_atom_site_label_2
_geom_angle_atom_site_label_3
_geom_angle
_geom_angle_site_symmetry_1
_geom_angle_site_symmetry_3
_geom_angle_publ_flag
Cl2 Yb1 Cl3 82.96(4) . . ?
Cl1 Yb1 Cl3 170.22(4) . . ?
Cl1 Yb1 Cl2 89.53(5) . . ?
Cl1 Yb1 N3 92.31(11) . . ?
N1 Yb1 Cl3 93.13(10) . . ?
N1 Yb1 Cl2 108.57(9) . . ?
N1 Yb1 Cl1 95.20(10) . . ?
N1 Yb1 N3 153.75(13) . . ?
N2 Yb1 Cl3 97.08(11) . . ?
N2 Yb1 Cl2 169.11(10) . . ?
N2 Yb1 Cl1 89.11(11) . . ?
N2 Yb1 N1 82.32(13) . . ?
N2 Yb1 N3 72.67(14) . . ?
N3 Yb1 Cl3 82.38(11) . . ?
N3 Yb1 Cl2 96.59(10) . . ?
Li1 Cl3 Yb1 90.7(3) . . ?
Li1 Cl2 Yb1 91.5(3) . . ?
C24 O2 Li1 122.7(6) . . ?
C27 O2 C24 113.4(7) . . ?
C27 O2 Li1 120.0(7) . . ?
C27A O2 Li1 132.6(11) . . ?
C27A O2 C24A 102.5(14) . . ?
C24A O2 Li1 123.7(11) . . ?
C28 O3 Li1 120.7(5) . . ?
C31 O3 C28 108.9(6) . . ?
C31 O3 Li1 126.0(6) . . ?
C22 O1 C21 108.0(4) . . ?
C9 N1 Yb1 121.1(3) . . ?
C14 N1 Yb1 122.5(3) . . ?
C14 N1 C9 116.1(3) . . ?
C16 N2 Yb1 122.7(3) . . ?
C16 N2 C18 117.1(4) . . ?
C18 N2 Yb1 117.4(3) . . ?
C19 N3 Yb1 98.6(3) . . ?
C19 N3 C20 110.3(5) . . ?
C19 N3 C23 106.5(4) . . ?
C20 N3 Yb1 113.5(3) . . ?
C20 N3 C23 107.6(4) . . ?
C23 N3 Yb1 119.5(3) . . ?
C4 C9 N1 119.1(4) . . ?
C8 C9 N1 120.2(4) . . ?
C8 C9 C4 120.6(4) . . ?
C9 C4 C3 123.3(4) . . ?
C5 C4 C9 118.2(4) . . ?
C5 C4 C3 118.4(4) . . ?
C4 C5 H5 119.1 . . ?
C6 C5 C4 121.7(5) . . ?
C6 C5 H5 119.1 . . ?
C5 C6 H6 120.2 . . ?
C5 C6 C7 119.5(5) . . ?
C7 C6 H6 120.2 . . ?
C6 C7 H7 119.0 . . ?
C6 C7 C8 121.9(5) . . ?
C8 C7 H7 119.0 . . ?
C9 C8 C10 124.0(4) . . ?
C7 C8 C9 117.8(4) . . ?
C7 C8 C10 118.1(4) . . ?
C4 C3 H3 107.4 . . ?
C4 C3 C1 111.3(5) . . ?
C1 C3 H3 107.4 . . ?
C2 C3 C4 113.0(5) . . ?
C2 C3 H3 107.4 . . ?
C2 C3 C1 110.1(5) . . ?
C3 C1 H1A 109.5 . . ?
C3 C1 H1B 109.5 . . ?
C3 C1 H1C 109.5 . . ?
H1A C1 H1B 109.5 . . ?
H1A C1 H1C 109.5 . . ?
H1B C1 H1C 109.5 . . ?
C3 C2 H2A 109.5 . . ?
C3 C2 H2B 109.5 . . ?
C3 C2 H2C 109.5 . . ?
H2A C2 H2B 109.5 . . ?
H2A C2 H2C 109.5 . . ?
H2B C2 H2C 109.5 . . ?
C8 C10 H10 108.0 . . ?
C8 C10 C11 111.5(5) . . ?
C8 C10 C12 112.8(5) . . ?
C11 C10 H10 108.0 . . ?
C12 C10 H10 108.0 . . ?
C12 C10 C11 108.5(5) . . ?
C10 C11 H11A 109.5 . . ?
C10 C11 H11B 109.5 . . ?
C10 C11 H11C 109.5 . . ?
H11A C11 H11B 109.5 . . ?
H11A C11 H11C 109.5 . . ?
H11B C11 H11C 109.5 . . ?
C10 C12 H12A 109.5 . . ?
C10 C12 H12B 109.5 . . ?
C10 C12 H12C 109.5 . . ?
H12A C12 H12B 109.5 . . ?
H12A C12 H12C 109.5 . . ?
H12B C12 H12C 109.5 . . ?
H13A C13 H13B 109.5 . . ?
H13A C13 H13C 109.5 . . ?
H13B C13 H13C 109.5 . . ?
C14 C13 H13A 109.5 . . ?
C14 C13 H13B 109.5 . . ?
C14 C13 H13C 109.5 . . ?
N1 C14 C13 121.2(4) . . ?
N1 C14 C15 125.4(4) . . ?
C15 C14 C13 113.4(5) . . ?
C14 C15 H15 114.7 . . ?
C16 C15 C14 130.5(5) . . ?
C16 C15 H15 114.7 . . ?
N2 C16 C15 124.4(5) . . ?
N2 C16 C17 120.9(4) . . ?
C15 C16 C17 114.7(5) . . ?
C16 C17 H17A 109.5 . . ?
C16 C17 H17B 109.5 . . ?
C16 C17 H17C 109.5 . . ?
H17A C17 H17B 109.5 . . ?
H17A C17 H17C 109.5 . . ?
H17B C17 H17C 109.5 . . ?
N2 C18 H18A 109.6 . . ?
N2 C18 H18B 109.6 . . ?
N2 C18 C19 110.5(5) . . ?
H18A C18 H18B 108.1 . . ?
C19 C18 H18A 109.6 . . ?
C19 C18 H18B 109.6 . . ?
N3 C19 C18 113.6(5) . . ?
N3 C19 H19A 108.9 . . ?
N3 C19 H19B 108.9 . . ?
C18 C19 H19A 108.9 . . ?
C18 C19 H19B 108.9 . . ?
H19A C19 H19B 107.7 . . ?
N3 C20 H20A 109.3 . . ?
N3 C20 H20B 109.3 . . ?
H20A C20 H20B 107.9 . . ?
C21 C20 N3 111.7(5) . . ?
C21 C20 H20A 109.3 . . ?
C21 C20 H20B 109.3 . . ?
O1 C21 C20 112.4(6) . . ?
O1 C21 H21A 109.1 . . ?
O1 C21 H21B 109.1 . . ?
C20 C21 H21A 109.1 . . ?
C20 C21 H21B 109.1 . . ?
H21A C21 H21B 107.8 . . ?
O1 C22 H22A 109.3 . . ?
O1 C22 H22B 109.3 . . ?
O1 C22 C23 111.4(6) . . ?
H22A C22 H22B 108.0 . . ?
C23 C22 H22A 109.3 . . ?
C23 C22 H22B 109.3 . . ?
N3 C23 C22 112.5(5) . . ?
N3 C23 H23A 109.1 . . ?
N3 C23 H23B 109.1 . . ?
C22 C23 H23A 109.1 . . ?
C22 C23 H23B 109.1 . . ?
H23A C23 H23B 107.8 . . ?
O2 C24 H24A 110.9 . . ?
O2 C24 H24B 110.9 . . ?
O2 C24 C25 104.2(8) . . ?
H24A C24 H24B 108.9 . . ?
C25 C24 H24A 110.9 . . ?
C25 C24 H24B 110.9 . . ?
C24 C25 H25A 111.5 . . ?
C24 C25 H25B 111.5 . . ?
H25A C25 H25B 109.3 . . ?
C26 C25 C24 101.6(10) . . ?
C26 C25 H25A 111.5 . . ?
C26 C25 H25B 111.5 . . ?
C25 C26 H26A 110.9 . . ?
C25 C26 H26B 110.9 . . ?
C25 C26 C27 104.0(10) . . ?
H26A C26 H26B 109.0 . . ?
C27 C26 H26A 110.9 . . ?
C27 C26 H26B 110.9 . . ?
O2 C27 C26 101.0(9) . . ?
O2 C27 H27A 111.6 . . ?
O2 C27 H27B 111.6 . . ?
C26 C27 H27A 111.6 . . ?
C26 C27 H27B 111.6 . . ?
H27A C27 H27B 109.4 . . ?
O3 C28 H28A 110.3 . . ?
O3 C28 H28B 110.3 . . ?
O3 C28 C29 107.0(6) . . ?
H28A C28 H28B 108.6 . . ?
C29 C28 H28A 110.3 . . ?
C29 C28 H28B 110.3 . . ?
C28 C29 H29A 110.9 . . ?
C28 C29 H29B 110.9 . . ?
C28 C29 C30 104.3(7) . . ?
H29A C29 H29B 108.9 . . ?
C30 C29 H29A 110.9 . . ?
C30 C29 H29B 110.9 . . ?
C29 C30 H30A 110.2 . . ?
C29 C30 H30B 110.2 . . ?
H30A C30 H30B 108.5 . . ?
C31 C30 C29 107.4(7) . . ?
C31 C30 H30A 110.2 . . ?
C31 C30 H30B 110.2 . . ?
O3 C31 H31A 110.4 . . ?
O3 C31 H31B 110.4 . . ?
C30 C31 O3 106.8(7) . . ?
C30 C31 H31A 110.4 . . ?
C30 C31 H31B 110.4 . . ?
H31A C31 H31B 108.6 . . ?
Cl2 Li1 Cl3 94.8(4) . . ?
O2 Li1 Cl3 114.3(5) . . ?
O2 Li1 Cl2 111.3(5) . . ?
O3 Li1 Cl3 110.8(5) . . ?
O3 Li1 Cl2 117.8(5) . . ?
O3 Li1 O2 107.6(6) . . ?
O2 C27A H27C 110.7 . . ?
O2 C27A H27D 110.7 . . ?
O2 C27A C26A 105.2(16) . . ?
H27C C27A H27D 108.8 . . ?
C26A C27A H27C 110.7 . . ?
C26A C27A H27D 110.7 . . ?
C27A C26A H26C 111.1 . . ?
C27A C26A H26D 111.1 . . ?
H26C C26A H26D 109.0 . . ?
C25A C26A C27A 103.5(17) . . ?
C25A C26A H26C 111.1 . . ?
C25A C26A H26D 111.1 . . ?
C26A C25A H25C 111.0 . . ?
C26A C25A H25D 111.0 . . ?
C26A C25A C24A 103.6(15) . . ?
H25C C25A H25D 109.0 . . ?
C24A C25A H25C 111.0 . . ?
C24A C25A H25D 111.0 . . ?
O2 C24A C25A 104.8(14) . . ?
O2 C24A H24C 110.8 . . ?
O2 C24A H24D 110.8 . . ?
C25A C24A H24C 110.8 . . ?
C25A C24A H24D 110.8 . . ?
H24C C24A H24D 108.9 . . ?

loop_
_geom_bond_atom_site_label_1
_geom_bond_atom_site_label_2
_geom_bond_distance
_geom_bond_site_symmetry_2
_geom_bond_publ_flag
Yb1 Cl3 2.6189(14) . ?
Yb1 Cl2 2.6023(13) . ?
Yb1 Cl1 2.5388(13) . ?
Yb1 N1 2.310(3) . ?
Yb1 N2 2.292(4) . ?
Yb1 N3 2.589(4) . ?
Cl3 Li1 2.356(11) . ?
Cl2 Li1 2.341(10) . ?
O2 C24 1.426(10) . ?
O2 C27 1.396(11) . ?
O2 Li1 1.893(12) . ?
O2 C27A 1.422(16) . ?
O2 C24A 1.501(16) . ?
O3 C28 1.430(7) . ?
O3 C31 1.422(8) . ?
O3 Li1 1.892(11) . ?
O1 C21 1.419(8) . ?
O1 C22 1.407(8) . ?
N1 C9 1.456(5) . ?
N1 C14 1.324(6) . ?
N2 C16 1.319(7) . ?
N2 C18 1.470(6) . ?
N3 C19 1.477(7) . ?
N3 C20 1.487(7) . ?
N3 C23 1.487(8) . ?
C9 C4 1.409(6) . ?
C9 C8 1.401(6) . ?
C4 C5 1.389(6) . ?
C4 C3 1.519(6) . ?
C5 H5 0.9300 . ?
C5 C6 1.367(7) . ?
C6 H6 0.9300 . ?
C6 C7 1.369(7) . ?
C7 H7 0.9300 . ?
C7 C8 1.397(6) . ?
C8 C10 1.515(7) . ?
C3 H3 0.9800 . ?
C3 C1 1.540(8) . ?
C3 C2 1.516(9) . ?
C1 H1A 0.9600 . ?
C1 H1B 0.9600 . ?
C1 H1C 0.9600 . ?
C2 H2A 0.9600 . ?
C2 H2B 0.9600 . ?
C2 H2C 0.9600 . ?
C10 H10 0.9800 . ?
C10 C11 1.528(9) . ?
C10 C12 1.521(8) . ?
C11 H11A 0.9600 . ?
C11 H11B 0.9600 . ?
C11 H11C 0.9600 . ?
C12 H12A 0.9600 . ?
C12 H12B 0.9600 . ?
C12 H12C 0.9600 . ?
C13 H13A 0.9600 . ?
C13 H13B 0.9600 . ?
C13 H13C 0.9600 . ?
C13 C14 1.525(6) . ?
C14 C15 1.408(6) . ?
C15 H15 0.9300 . ?
C15 C16 1.401(6) . ?
C16 C17 1.521(7) . ?
C17 H17A 0.9600 . ?
C17 H17B 0.9600 . ?
C17 H17C 0.9600 . ?
C18 H18A 0.9700 . ?
C18 H18B 0.9700 . ?
C18 C19 1.509(9) . ?
C19 H19A 0.9700 . ?
C19 H19B 0.9700 . ?
C20 H20A 0.9700 . ?
C20 H20B 0.9700 . ?
C20 C21 1.482(9) . ?
C21 H21A 0.9700 . ?
C21 H21B 0.9700 . ?
C22 H22A 0.9700 . ?
C22 H22B 0.9700 . ?
C22 C23 1.503(9) . ?
C23 H23A 0.9700 . ?
C23 H23B 0.9700 . ?
C24 H24A 0.9700 . ?
C24 H24B 0.9700 . ?
C24 C25 1.510(12) . ?
C25 H25A 0.9700 . ?
C25 H25B 0.9700 . ?
C25 C26 1.444(11) . ?
C26 H26A 0.9700 . ?
C26 H26B 0.9700 . ?
C26 C27 1.582(14) . ?
C27 H27A 0.9700 . ?
C27 H27B 0.9700 . ?
C28 H28A 0.9700 . ?
C28 H28B 0.9700 . ?
C28 C29 1.470(10) . ?
C29 H29A 0.9700 . ?
C29 H29B 0.9700 . ?
C29 C30 1.473(11) . ?
C30 H30A 0.9700 . ?
C30 H30B 0.9700 . ?
C30 C31 1.409(12) . ?
C31 H31A 0.9700 . ?
C31 H31B 0.9700 . ?
C27A H27C 0.9700 . ?
C27A H27D 0.9700 . ?
C27A C26A 1.508(18) . ?
C26A H26C 0.9700 . ?
C26A H26D 0.9700 . ?
C26A C25A 1.477(13) . ?
C25A H25C 0.9700 . ?
C25A H25D 0.9700 . ?
C25A C24A 1.596(18) . ?
C24A H24C 0.9700 . ?
C24A H24D 0.9700 . ?

loop_
_geom_torsion_atom_site_label_1
_geom_torsion_atom_site_label_2
_geom_torsion_atom_site_label_3
_geom_torsion_atom_site_label_4
_geom_torsion
_geom_torsion_site_symmetry_1
_geom_torsion_site_symmetry_2
_geom_torsion_site_symmetry_3
_geom_torsion_site_symmetry_4
_geom_torsion_publ_flag
Yb1 N1 C9 C4 102.3(4) . . . . ?
Yb1 N1 C9 C8 -79.9(5) . . . . ?
Yb1 N1 C14 C13 164.2(4) . . . . ?
Yb1 N1 C14 C15 -15.5(7) . . . . ?
Yb1 N2 C16 C15 25.3(7) . . . . ?
Yb1 N2 C16 C17 -157.1(4) . . . . ?
Yb1 N2 C18 C19 -19.1(6) . . . . ?
Yb1 N3 C19 C18 -55.2(5) . . . . ?
Yb1 N3 C20 C21 -83.3(5) . . . . ?
Yb1 N3 C23 C22 80.2(6) . . . . ?
O2 C24 C25 C26 34.1(15) . . . . ?
O2 C27A C26A C25A 43(3) . . . . ?
O3 C28 C29 C30 -12.3(10) . . . . ?
O1 C22 C23 N3 58.0(7) . . . . ?
N1 C9 C4 C5 174.2(5) . . . . ?
N1 C9 C4 C3 -3.0(7) . . . . ?
N1 C9 C8 C7 -174.7(5) . . . . ?
N1 C9 C8 C10 4.0(7) . . . . ?
N1 C14 C15 C16 -11.5(9) . . . . ?
N2 C18 C19 N3 54.8(7) . . . . ?
N3 C20 C21 O1 -58.9(6) . . . . ?
C9 N1 C14 C13 -9.9(6) . . . . ?
C9 N1 C14 C15 170.4(4) . . . . ?
C9 C4 C5 C6 0.9(9) . . . . ?
C9 C4 C3 C1 103.6(6) . . . . ?
C9 C4 C3 C2 -131.9(5) . . . . ?
C9 C8 C10 C11 -106.8(6) . . . . ?
C9 C8 C10 C12 130.8(5) . . . . ?
C4 C9 C8 C7 3.0(7) . . . . ?
C4 C9 C8 C10 -178.3(5) . . . . ?
C4 C5 C6 C7 2.2(10) . . . . ?
C5 C4 C3 C1 -73.6(7) . . . . ?
C5 C4 C3 C2 50.9(7) . . . . ?
C5 C6 C7 C8 -2.7(10) . . . . ?
C6 C7 C8 C9 0.1(9) . . . . ?
C6 C7 C8 C10 -178.6(6) . . . . ?
C7 C8 C10 C11 71.9(7) . . . . ?
C7 C8 C10 C12 -50.5(7) . . . . ?
C8 C9 C4 C5 -3.5(7) . . . . ?
C8 C9 C4 C3 179.2(5) . . . . ?
C3 C4 C5 C6 178.3(6) . . . . ?
C13 C14 C15 C16 168.8(5) . . . . ?
C14 N1 C9 C4 -83.5(5) . . . . ?
C14 N1 C9 C8 94.3(5) . . . . ?
C14 C15 C16 N2 6.0(9) . . . . ?
C14 C15 C16 C17 -171.7(5) . . . . ?
C16 N2 C18 C19 179.2(5) . . . . ?
C18 N2 C16 C15 -173.9(5) . . . . ?
C18 N2 C16 C17 3.6(7) . . . . ?
C19 N3 C20 C21 167.2(5) . . . . ?
C19 N3 C23 C22 -169.5(5) . . . . ?
C20 N3 C19 C18 63.9(6) . . . . ?
C20 N3 C23 C22 -51.2(6) . . . . ?
C21 O1 C22 C23 -60.4(7) . . . . ?
C22 O1 C21 C20 61.7(7) . . . . ?
C23 N3 C19 C18 -179.6(5) . . . . ?
C23 N3 C20 C21 51.3(6) . . . . ?
C24 O2 C27 C26 -8.6(16) . . . . ?
C24 O2 Li1 Cl3 86.0(10) . . . . ?
C24 O2 Li1 Cl2 -20.0(11) . . . . ?
C24 O2 Li1 O3 -150.4(9) . . . . ?
C24 C25 C26 C27 -39.2(16) . . . . ?
C25 C26 C27 O2 30.4(17) . . . . ?
C27 O2 C24 C25 -15.2(15) . . . . ?
C27 O2 Li1 Cl3 -70.3(11) . . . . ?
C27 O2 Li1 Cl2 -176.2(10) . . . . ?
C27 O2 Li1 O3 53.3(12) . . . . ?
C28 O3 C31 C30 16.2(11) . . . . ?
C28 O3 Li1 Cl3 -167.8(5) . . . . ?
C28 O3 Li1 Cl2 -60.2(8) . . . . ?
C28 O3 Li1 O2 66.5(8) . . . . ?
C28 C29 C30 C31 22.4(12) . . . . ?
C29 C30 C31 O3 -24.0(12) . . . . ?
C31 O3 C28 C29 -2.0(10) . . . . ?
C31 O3 Li1 Cl3 38.4(9) . . . . ?
C31 O3 Li1 Cl2 146.0(7) . . . . ?
C31 O3 Li1 O2 -87.3(9) . . . . ?
Li1 O2 C24 C25 -172.9(8) . . . . ?
Li1 O2 C27 C26 149.7(10) . . . . ?
Li1 O2 C27A C26A 147.1(15) . . . . ?
Li1 O2 C24A C25A -161.2(18) . . . . ?
Li1 O3 C28 C29 -159.8(7) . . . . ?
Li1 O3 C31 C30 172.5(8) . . . . ?
C27A O2 Li1 Cl3 129(2) . . . . ?
C27A O2 Li1 Cl2 23(2) . . . . ?
C27A O2 Li1 O3 -108(2) . . . . ?
C27A O2 C24A C25A 29(3) . . . . ?
C27A C26A C25A C24A -22(3) . . . . ?
C26A C25A C24A O2 -3(3) . . . . ?
C24A O2 Li1 Cl3 -37.3(18) . . . . ?
C24A O2 Li1 Cl2 -143.2(17) . . . . ?
C24A O2 Li1 O3 86.3(18) . . . . ?
C24A O2 C27A C26A -45(3) . . . . ?
